data_4300724
_journal_name_full 'Inorganic Chemistry'
_journal_paper_doi 10.1021/ic051975t
_journal_year 2006
_chemical_formula_sum 'C53 H76 B Cl Ir N6 O3.5 P S3'
_chemical_formula_weight 1218.81
_space_group_IT_number 2
_symmetry_cell_setting triclinic
_symmetry_space_group_name_Hall '-P 1'
_symmetry_space_group_name_H-M 'P -1'
_cell_angle_alpha 89.748(6)
_cell_angle_beta 78.524(4)
_cell_angle_gamma 85.921(5)
_cell_formula_units_Z 4
_cell_length_a 14.527(4)
_cell_length_b 17.832(5)
_cell_length_c 24.242(7)
_cell_measurement_temperature 243(2)
_cell_volume 6138(3)
_diffrn_ambient_temperature 243(2)
_exptl_crystal_density_diffrn 1.319
_cod_depositor_comments
;
The following automatic conversions were performed:
'_symmetry_cell_setting' value 'Triclinic' changed to 'triclinic'
according to '/home/saulius/struct/CIF-dictionaries/cif_core.dic'
dictionary named 'cif_core.dic' version 2.4.1 from 2010-06-29.

Automatic conversion script
Id: cif_fix_enum 1527 2010-12-29 10:47:43Z saulius 
;
_cod_original_formula_sum 'C53 H76 B Cl Ir N6 O3.50 P S3'
_cod_database_code 4300724

loop_
_symmetry_equiv_pos_as_xyz
'x, y, z'
'-x, -y, -z'

loop_
_atom_site_label
_atom_site_type_symbol
_atom_site_fract_x
_atom_site_fract_y
_atom_site_fract_z
_atom_site_U_iso_or_equiv
_atom_site_adp_type
_atom_site_occupancy
_atom_site_symmetry_multiplicity
_atom_site_calc_flag
_atom_site_refinement_flags
_atom_site_disorder_assembly
_atom_site_disorder_group
Ir1 Ir 0.27342(4) 1.75197(3) 0.31517(3) 0.0478(2) Uani 1 1 d U . .
Cl1 Cl 0.2020(2) 1.89113(17) 0.33232(16) 0.0603(11) Uani 1 1 d U . .
S11 S 0.1225(2) 1.70137(18) 0.33407(15) 0.0472(10) Uani 1 1 d U . .
S12 S 0.4374(3) 1.77286(19) 0.29181(17) 0.0573(12) Uani 1 1 d U . .
S13 S 0.2582(3) 1.7808(2) 0.22034(17) 0.0609(12) Uani 1 1 d U . .
P1 P 0.2859(3) 1.73589(19) 0.40781(18) 0.0513(11) Uani 1 1 d U . .
N11 N 0.2520(7) 1.5827(5) 0.3114(5) 0.047(3) Uani 1 1 d U . .
N12 N 0.1114(7) 1.5440(5) 0.3459(5) 0.053(3) Uani 1 1 d U . .
N21 N 0.4273(7) 1.6222(6) 0.2939(5) 0.054(3) Uani 1 1 d U . .
N22 N 0.5755(8) 1.6520(6) 0.2840(5) 0.066(3) Uani 1 1 d U . .
N31 N 0.3294(8) 1.6386(7) 0.2168(5) 0.056(3) Uani 1 1 d U . .
N32 N 0.3201(8) 1.6737(7) 0.1339(6) 0.065(3) Uani 1 1 d U . .
B1 B 0.3258(12) 1.6429(10) 0.2802(9) 0.062(4) Uani 1 1 d U . .
C11 C 0.1614(9) 1.6057(7) 0.3285(6) 0.046(4) Uani 1 1 d U . .
C12 C 0.2625(10) 1.5039(7) 0.3096(6) 0.069(4) Uani 1 1 d U . .
H12A H 0.3170 1.4729 0.2953 0.083 Uiso 1 1 calc R . .
C13 C 0.1726(10) 1.4823(7) 0.3342(6) 0.061(4) Uani 1 1 d U . .
H13A H 0.1571 1.4324 0.3415 0.074 Uiso 1 1 calc R . .
C14 C 0.0117(11) 1.5466(8) 0.3830(7) 0.066(4) Uani 1 1 d U . .
C15 C -0.0184(10) 1.4645(7) 0.3867(7) 0.104(6) Uani 1 1 d U . .
H15A H -0.0207 1.4463 0.3494 0.156 Uiso 1 1 calc R . .
H15B H -0.0802 1.4632 0.4108 0.156 Uiso 1 1 calc R . .
H15C H 0.0268 1.4327 0.4024 0.156 Uiso 1 1 calc R . .
C16 C 0.0141(10) 1.5791(9) 0.4409(6) 0.079(5) Uani 1 1 d U . .
H16A H 0.0574 1.5478 0.4584 0.118 Uiso 1 1 calc R . .
H16B H -0.0485 1.5803 0.4644 0.118 Uiso 1 1 calc R . .
H16C H 0.0348 1.6297 0.4367 0.118 Uiso 1 1 calc R . .
C17 C -0.0579(10) 1.5935(8) 0.3532(7) 0.088(5) Uani 1 1 d U . .
H17A H -0.0587 1.5704 0.3172 0.132 Uiso 1 1 calc R . .
H17B H -0.0379 1.6442 0.3474 0.132 Uiso 1 1 calc R . .
H17C H -0.1206 1.5953 0.3765 0.132 Uiso 1 1 calc R . .
C21 C 0.4834(10) 1.6809(8) 0.2895(6) 0.064(4) Uani 1 1 d U . .
C22 C 0.4851(10) 1.5583(7) 0.2894(6) 0.058(4) Uani 1 1 d U . .
H22A H 0.4654 1.5093 0.2886 0.069 Uiso 1 1 calc R . .
C23 C 0.5735(10) 1.5750(8) 0.2864(6) 0.067(4) Uani 1 1 d U . .
H23A H 0.6255 1.5403 0.2860 0.080 Uiso 1 1 calc R . .
C24 C 0.6595(11) 1.6949(9) 0.2795(8) 0.078(5) Uani 1 1 d U . .
C25 C 0.6457(10) 1.7468(9) 0.3323(7) 0.099(6) Uani 1 1 d U . .
H25A H 0.5905 1.7812 0.3335 0.149 Uiso 1 1 calc R . .
H25B H 0.7007 1.7752 0.3304 0.149 Uiso 1 1 calc R . .
H25C H 0.6371 1.7163 0.3660 0.149 Uiso 1 1 calc R . .
C26 C 0.6680(9) 1.7418(8) 0.2259(7) 0.090(6) Uani 1 1 d U . .
H26A H 0.6135 1.7774 0.2291 0.135 Uiso 1 1 calc R . .
H26B H 0.6711 1.7088 0.1938 0.135 Uiso 1 1 calc R . .
H26C H 0.7247 1.7687 0.2209 0.135 Uiso 1 1 calc R . .
C27 C 0.7467(10) 1.6417(9) 0.2789(8) 0.132(7) Uani 1 1 d U . .
H27A H 0.7402 1.6151 0.3142 0.198 Uiso 1 1 calc R . .
H27B H 0.8020 1.6705 0.2738 0.198 Uiso 1 1 calc R . .
H27C H 0.7535 1.6059 0.2481 0.198 Uiso 1 1 calc R . .
C31 C 0.3003(9) 1.6985(9) 0.1886(7) 0.052(4) Uani 1 1 d U . .
C32 C 0.3629(10) 1.5809(9) 0.1814(7) 0.066(4) Uani 1 1 d U . .
H32A H 0.3859 1.5337 0.1922 0.079 Uiso 1 1 calc R . .
C33 C 0.3588(10) 1.6005(9) 0.1274(7) 0.068(4) Uani 1 1 d U . .
H33A H 0.3775 1.5715 0.0942 0.081 Uiso 1 1 calc R . .
C34 C 0.3033(13) 1.7240(10) 0.0851(7) 0.076(5) Uani 1 1 d U . .
C35 C 0.3829(13) 1.7865(8) 0.0784(6) 0.113(7) Uani 1 1 d U . .
H35A H 0.4453 1.7609 0.0722 0.170 Uiso 1 1 calc R . .
H35B H 0.3728 1.8169 0.1125 0.170 Uiso 1 1 calc R . .
H35C H 0.3773 1.8187 0.0467 0.170 Uiso 1 1 calc R . .
C36 C 0.3281(11) 1.6778(9) 0.0311(6) 0.104(6) Uani 1 1 d U . .
H36A H 0.3933 1.6582 0.0254 0.156 Uiso 1 1 calc R . .
H36B H 0.3191 1.7093 -0.0004 0.156 Uiso 1 1 calc R . .
H36C H 0.2877 1.6364 0.0337 0.156 Uiso 1 1 calc R . .
C37 C 0.2018(11) 1.7567(9) 0.0933(6) 0.095(6) Uani 1 1 d U . .
H37A H 0.1601 1.7162 0.0959 0.143 Uiso 1 1 calc R . .
H37B H 0.1943 1.7882 0.0615 0.143 Uiso 1 1 calc R . .
H37C H 0.1864 1.7866 0.1276 0.143 Uiso 1 1 calc R . .
C111 C 0.1758(8) 1.7402(7) 0.4606(5) 0.048(4) Uani 1 1 d DU . .
C112 C 0.1023(9) 1.7920(7) 0.4533(6) 0.057(4) Uani 1 1 d DU . .
H11A H 0.1063 1.8186 0.4194 0.068 Uiso 1 1 calc R . .
C113 C 0.0218(9) 1.8046(7) 0.4968(6) 0.072(4) Uani 1 1 d DU . .
H11B H -0.0256 1.8418 0.4929 0.086 Uiso 1 1 calc R . .
C114 C 0.0129(10) 1.7621(8) 0.5453(6) 0.077(5) Uani 1 1 d DU . .
H11C H -0.0429 1.7682 0.5727 0.092 Uiso 1 1 calc R . .
C115 C 0.0845(11) 1.7109(8) 0.5542(6) 0.068(4) Uani 1 1 d DU . .
H11D H 0.0786 1.6842 0.5881 0.082 Uiso 1 1 calc R . .
C116 C 0.1655(10) 1.6993(7) 0.5123(6) 0.071(4) Uani 1 1 d DU . .
H11E H 0.2141 1.6642 0.5180 0.085 Uiso 1 1 calc R . .
C121 C 0.3509(10) 1.8040(7) 0.4405(6) 0.059(4) Uani 1 1 d DU . .
C122 C 0.3766(9) 1.8726(7) 0.4142(5) 0.061(4) Uani 1 1 d DU . .
H12B H 0.3665 1.8818 0.3775 0.074 Uiso 1 1 calc R . .
C123 C 0.4166(11) 1.9266(8) 0.4415(6) 0.088(5) Uani 1 1 d DU . .
H12C H 0.4306 1.9731 0.4247 0.105 Uiso 1 1 calc R . .
C124 C 0.4352(11) 1.9098(8) 0.4943(6) 0.088(5) Uani 1 1 d DU . .
H12D H 0.4695 1.9429 0.5109 0.106 Uiso 1 1 calc R . .
C125 C 0.4049(11) 1.8455(8) 0.5239(6) 0.088(5) Uani 1 1 d DU . .
H12E H 0.4132 1.8379 0.5610 0.105 Uiso 1 1 calc R . .
C126 C 0.3611(9) 1.7921(7) 0.4962(5) 0.057(4) Uani 1 1 d DU . .
H12F H 0.3391 1.7488 0.5152 0.068 Uiso 1 1 calc R . .
C131 C 0.3454(9) 1.6459(7) 0.4253(6) 0.055(4) Uani 1 1 d DU . .
C132 C 0.2975(9) 1.5788(7) 0.4304(6) 0.073(4) Uani 1 1 d DU . .
H13B H 0.2332 1.5797 0.4292 0.088 Uiso 1 1 calc R . .
C133 C 0.3492(11) 1.5108(7) 0.4373(7) 0.089(5) Uani 1 1 d DU . .
H13C H 0.3183 1.4659 0.4410 0.107 Uiso 1 1 calc R . .
C134 C 0.4449(12) 1.5080(8) 0.4389(8) 0.111(6) Uani 1 1 d DU . .
H13D H 0.4778 1.4615 0.4424 0.133 Uiso 1 1 calc R . .
C135 C 0.4919(11) 1.5737(9) 0.4353(7) 0.104(5) Uani 1 1 d DU . .
H13E H 0.5552 1.5723 0.4389 0.124 Uiso 1 1 calc R . .
C136 C 0.4423(10) 1.6430(8) 0.4262(6) 0.086(5) Uani 1 1 d DU . .
H13F H 0.4745 1.6871 0.4207 0.103 Uiso 1 1 calc R . .
Ir2 Ir 0.62563(4) 1.74970(3) 0.74529(3) 0.0538(2) Uani 1 1 d U . .
Cl2 Cl 0.5532(3) 1.61936(18) 0.76538(17) 0.0704(13) Uani 1 1 d U . .
S21 S 0.7842(3) 1.71598(19) 0.75290(19) 0.0701(13) Uani 1 1 d U . .
S22 S 0.4821(3) 1.8071(2) 0.72815(18) 0.0659(12) Uani 1 1 d U . .
S23 S 0.6607(3) 1.7031(2) 0.65117(19) 0.0750(14) Uani 1 1 d U . .
P2 P 0.5889(3) 1.7838(2) 0.83815(19) 0.0644(13) Uani 1 1 d U . .
N41 N 0.7723(7) 1.8663(6) 0.7332(5) 0.055(3) Uani 1 1 d U . .
N42 N 0.9145(8) 1.8279(7) 0.7552(5) 0.064(3) Uani 1 1 d U . .
N51 N 0.6002(8) 1.9199(6) 0.7238(5) 0.058(3) Uani 1 1 d U . .
N52 N 0.4542(8) 1.9669(6) 0.7246(5) 0.059(3) Uani 1 1 d U . .
N61 N 0.7130(7) 1.8425(6) 0.6442(5) 0.048(3) Uani 1 1 d U . .
N62 N 0.7323(8) 1.7939(7) 0.5608(6) 0.067(3) Uani 1 1 d U . .
B2 B 0.6827(12) 1.8528(9) 0.7102(8) 0.060(4) Uani 1 1 d U . .
C41 C 0.8297(11) 1.8085(8) 0.7487(6) 0.056(4) Uani 1 1 d U . .
C42 C 0.8283(10) 1.9286(8) 0.7340(6) 0.071(4) Uani 1 1 d U . .
H42A H 0.8098 1.9783 0.7259 0.085 Uiso 1 1 calc R . .
C43 C 0.9097(11) 1.9073(8) 0.7478(7) 0.074(5) Uani 1 1 d U . .
H43A H 0.9567 1.9392 0.7520 0.089 Uiso 1 1 calc R . .
C44 C 0.9942(12) 1.7781(10) 0.7682(8) 0.078(5) Uani 1 1 d U . .
C45 C 1.0713(10) 1.8306(9) 0.7734(8) 0.116(7) Uani 1 1 d U . .
H45A H 1.0486 1.8652 0.8047 0.174 Uiso 1 1 calc R . .
H45B H 1.0871 1.8588 0.7389 0.174 Uiso 1 1 calc R . .
H45C H 1.1268 1.8011 0.7798 0.174 Uiso 1 1 calc R . .
C46 C 0.9648(10) 1.7426(9) 0.8264(6) 0.082(5) Uani 1 1 d U . .
H46A H 0.9466 1.7821 0.8547 0.123 Uiso 1 1 calc R . .
H46B H 1.0173 1.7111 0.8350 0.123 Uiso 1 1 calc R . .
H46C H 0.9120 1.7123 0.8262 0.123 Uiso 1 1 calc R . .
C47 C 1.0276(12) 1.7237(10) 0.7192(8) 0.118(7) Uani 1 1 d U . .
H47A H 1.0456 1.7517 0.6849 0.176 Uiso 1 1 calc R . .
H47B H 0.9772 1.6924 0.7156 0.176 Uiso 1 1 calc R . .
H47C H 1.0815 1.6922 0.7260 0.176 Uiso 1 1 calc R . .
C51 C 0.5094(9) 1.9028(8) 0.7254(6) 0.053(4) Uani 1 1 d U . .
C52 C 0.5995(10) 1.9961(7) 0.7202(6) 0.065(4) Uani 1 1 d U . .
H52A H 0.6529 2.0239 0.7166 0.077 Uiso 1 1 calc R . .
C53 C 0.5128(10) 2.0250(7) 0.7226(6) 0.057(4) Uani 1 1 d U . .
H53A H 0.4939 2.0765 0.7228 0.068 Uiso 1 1 calc R . .
C54 C 0.3505(11) 1.9712(9) 0.7275(8) 0.070(4) Uani 1 1 d U . .
C55 C 0.3331(11) 1.9270(9) 0.6749(7) 0.104(6) Uani 1 1 d U . .
H55A H 0.3527 1.8742 0.6778 0.156 Uiso 1 1 calc R . .
H55B H 0.3693 1.9473 0.6408 0.156 Uiso 1 1 calc R . .
H55C H 0.2667 1.9322 0.6736 0.156 Uiso 1 1 calc R . .
C56 C 0.3188(11) 2.0552(8) 0.7222(8) 0.109(6) Uani 1 1 d U . .
H56A H 0.3521 2.0744 0.6869 0.164 Uiso 1 1 calc R . .
H56B H 0.3328 2.0835 0.7532 0.164 Uiso 1 1 calc R . .
H56C H 0.2516 2.0604 0.7231 0.164 Uiso 1 1 calc R . .
C57 C 0.2965(10) 1.9380(9) 0.7835(7) 0.098(6) Uani 1 1 d U . .
H57A H 0.3166 1.8852 0.7856 0.147 Uiso 1 1 calc R . .
H57B H 0.2293 1.9432 0.7842 0.147 Uiso 1 1 calc R . .
H57C H 0.3100 1.9649 0.8153 0.147 Uiso 1 1 calc R . .
C61 C 0.7051(10) 1.7819(9) 0.6142(7) 0.056(4) Uani 1 1 d U . .
C62 C 0.7482(9) 1.8983(8) 0.6070(7) 0.060(4) Uani 1 1 d U . .
H62A H 0.7625 1.9462 0.6173 0.072 Uiso 1 1 calc R . .
C63 C 0.7578(10) 1.8730(9) 0.5559(7) 0.071(4) Uani 1 1 d U . .
H63A H 0.7771 1.8995 0.5225 0.085 Uiso 1 1 calc R . .
C64 C 0.7253(12) 1.7459(11) 0.5148(7) 0.073(5) Uani 1 1 d U . .
C65 C 0.6269(11) 1.7302(10) 0.5169(7) 0.117(7) Uani 1 1 d U . .
H65A H 0.5898 1.7770 0.5138 0.176 Uiso 1 1 calc R . .
H65B H 0.6023 1.7065 0.5523 0.176 Uiso 1 1 calc R . .
H65C H 0.6234 1.6969 0.4860 0.176 Uiso 1 1 calc R . .
C66 C 0.7665(12) 1.7841(12) 0.4559(7) 0.141(8) Uani 1 1 d U . .
H66A H 0.7278 1.8295 0.4514 0.211 Uiso 1 1 calc R . .
H66B H 0.7660 1.7492 0.4254 0.211 Uiso 1 1 calc R . .
H66C H 0.8306 1.7966 0.4553 0.211 Uiso 1 1 calc R . .
C67 C 0.7890(11) 1.6742(11) 0.5159(7) 0.121(7) Uani 1 1 d U . .
H67A H 0.7684 1.6477 0.5507 0.181 Uiso 1 1 calc R . .
H67B H 0.8534 1.6871 0.5134 0.181 Uiso 1 1 calc R . .
H67C H 0.7855 1.6421 0.4842 0.181 Uiso 1 1 calc R . .
C211 C 0.6183(10) 1.7128(8) 0.8927(6) 0.064(4) Uani 1 1 d DU . .
C212 C 0.5973(11) 1.7338(8) 0.9488(6) 0.091(5) Uani 1 1 d DU . .
H21A H 0.5668 1.7811 0.9601 0.110 Uiso 1 1 calc R . .
C213 C 0.6221(12) 1.6833(10) 0.9885(7) 0.119(6) Uani 1 1 d DU . .
H21B H 0.6097 1.6964 1.0270 0.143 Uiso 1 1 calc R . .
C214 C 0.6662(12) 1.6124(9) 0.9701(7) 0.100(6) Uani 1 1 d DU . .
H21C H 0.6798 1.5775 0.9971 0.120 Uiso 1 1 calc R . .
C215 C 0.6905(11) 1.5919(9) 0.9137(7) 0.094(5) Uani 1 1 d DU . .
H21D H 0.7231 1.5453 0.9025 0.113 Uiso 1 1 calc R . .
C216 C 0.6646(10) 1.6431(8) 0.8732(6) 0.081(5) Uani 1 1 d DU . .
H21E H 0.6781 1.6307 0.8346 0.098 Uiso 1 1 calc R . .
C221 C 0.4651(9) 1.8027(7) 0.8715(6) 0.060(4) Uani 1 1 d DU . .
C222 C 0.3957(11) 1.7561(8) 0.8561(6) 0.081(5) Uani 1 1 d DU . .
H22B H 0.4164 1.7173 0.8294 0.097 Uiso 1 1 calc R . .
C223 C 0.2992(11) 1.7665(9) 0.8793(7) 0.105(6) Uani 1 1 d DU . .
H22C H 0.2575 1.7336 0.8691 0.126 Uiso 1 1 calc R . .
C224 C 0.2645(11) 1.8246(10) 0.9172(8) 0.112(6) Uani 1 1 d DU . .
H22D H 0.1996 1.8329 0.9317 0.134 Uiso 1 1 calc R . .
C225 C 0.3291(11) 1.8701(9) 0.9330(7) 0.098(6) Uani 1 1 d DU . .
H22E H 0.3067 1.9091 0.9592 0.118 Uiso 1 1 calc R . .
C226 C 0.4275(10) 1.8600(7) 0.9111(6) 0.079(5) Uani 1 1 d DU . .
H22F H 0.4682 1.8921 0.9233 0.095 Uiso 1 1 calc R . .
C231 C 0.6444(11) 1.8663(8) 0.8599(7) 0.088(5) Uani 1 1 d DU . .
C232 C 0.7313(11) 1.8559(8) 0.8780(7) 0.101(6) Uani 1 1 d DU . .
H23B H 0.7572 1.8073 0.8835 0.121 Uiso 1 1 calc R . .
C233 C 0.7784(11) 1.9196(9) 0.8874(8) 0.114(6) Uani 1 1 d DU . .
H23C H 0.8346 1.9135 0.9012 0.136 Uiso 1 1 calc R . .
C234 C 0.7424(13) 1.9920(9) 0.8766(8) 0.130(7) Uani 1 1 d DU . .
H23D H 0.7761 2.0337 0.8817 0.156 Uiso 1 1 calc R . .
C235 C 0.6569(13) 2.0030(8) 0.8584(8) 0.125(6) Uani 1 1 d DU . .
H23E H 0.6330 2.0518 0.8516 0.150 Uiso 1 1 calc R . .
C236 C 0.6067(10) 1.9400(8) 0.8501(7) 0.095(5) Uani 1 1 d DU . .
H23F H 0.5489 1.9468 0.8383 0.114 Uiso 1 1 calc R . .

loop_
_atom_site_aniso_label
_atom_site_aniso_U_11
_atom_site_aniso_U_22
_atom_site_aniso_U_33
_atom_site_aniso_U_23
_atom_site_aniso_U_13
_atom_site_aniso_U_12
Ir1 0.0586(5) 0.0232(4) 0.0650(5) 0.0109(3) -0.0182(4) -0.0107(3)
Cl1 0.065(3) 0.0238(19) 0.091(3) 0.016(2) -0.013(2) -0.0057(17)
S11 0.052(2) 0.031(2) 0.064(3) 0.015(2) -0.023(2) -0.0106(17)
S12 0.058(3) 0.027(2) 0.088(3) 0.007(2) -0.015(2) -0.0086(18)
S13 0.075(3) 0.036(2) 0.073(3) 0.009(2) -0.014(2) -0.011(2)
P1 0.046(3) 0.030(2) 0.085(3) 0.012(2) -0.026(2) -0.0136(18)
N11 0.048(7) 0.018(6) 0.073(8) 0.002(6) -0.007(6) 0.000(5)
N12 0.043(7) 0.017(6) 0.095(9) 0.003(6) -0.003(7) -0.002(5)
N21 0.044(7) 0.031(6) 0.088(8) 0.005(6) -0.017(6) -0.004(5)
N22 0.041(7) 0.035(7) 0.123(9) 0.018(7) -0.016(7) -0.004(6)
N31 0.059(7) 0.051(7) 0.056(8) 0.004(7) -0.006(7) -0.011(6)
N32 0.089(9) 0.042(7) 0.066(9) 0.005(7) -0.018(7) -0.007(6)
B1 0.045(8) 0.048(8) 0.087(10) -0.012(9) 0.003(8) -0.009(7)
C11 0.037(8) 0.040(8) 0.058(9) 0.002(7) -0.004(7) -0.007(7)
C12 0.063(9) 0.030(8) 0.109(11) -0.003(8) -0.005(9) -0.004(7)
C13 0.063(9) 0.017(7) 0.097(11) -0.007(8) -0.002(8) 0.008(7)
C14 0.064(10) 0.038(9) 0.099(12) 0.004(9) -0.021(10) -0.004(8)
C15 0.077(12) 0.041(10) 0.182(17) 0.006(11) 0.016(11) -0.031(8)
C16 0.094(13) 0.083(12) 0.063(12) 0.011(10) -0.020(10) -0.026(10)
C17 0.066(11) 0.064(11) 0.131(15) -0.012(11) -0.012(11) -0.011(9)
C21 0.046(8) 0.039(8) 0.101(10) -0.002(8) 0.002(8) -0.009(7)
C22 0.055(9) 0.013(7) 0.110(11) 0.011(8) -0.031(8) -0.001(7)
C23 0.062(9) 0.033(8) 0.112(11) 0.013(8) -0.037(9) 0.005(7)
C24 0.060(10) 0.054(10) 0.126(13) -0.007(10) -0.031(10) -0.019(8)
C25 0.075(12) 0.094(14) 0.139(16) 0.014(13) -0.036(12) -0.043(10)
C26 0.064(11) 0.076(12) 0.131(15) 0.035(12) -0.013(10) -0.035(9)
C27 0.062(12) 0.081(13) 0.27(2) 0.032(14) -0.083(13) -0.009(10)
C31 0.053(8) 0.061(9) 0.045(9) 0.007(8) -0.013(8) -0.019(7)
C32 0.066(9) 0.060(10) 0.066(11) -0.005(9) -0.001(9) -0.007(8)
C33 0.088(10) 0.059(10) 0.055(10) 0.004(9) -0.008(9) -0.008(8)
C34 0.130(13) 0.068(11) 0.028(10) 0.011(9) -0.005(10) -0.021(10)
C35 0.229(19) 0.060(12) 0.041(11) 0.013(9) 0.013(12) -0.055(12)
C36 0.158(16) 0.099(14) 0.055(12) 0.044(11) -0.031(12) 0.013(12)
C37 0.105(14) 0.106(14) 0.085(13) 0.029(11) -0.054(11) 0.016(11)
C111 0.053(9) 0.042(8) 0.055(9) 0.008(7) -0.023(8) -0.010(7)
C112 0.067(10) 0.047(9) 0.057(10) 0.002(8) -0.001(8) -0.033(8)
C113 0.084(10) 0.058(9) 0.081(11) 0.008(9) -0.023(9) -0.037(8)
C114 0.073(11) 0.075(11) 0.075(11) 0.007(9) 0.017(9) -0.046(9)
C115 0.093(12) 0.057(10) 0.061(10) 0.017(9) -0.023(9) -0.031(9)
C116 0.083(10) 0.059(9) 0.073(11) 0.018(9) -0.015(9) -0.031(8)
C121 0.079(9) 0.041(8) 0.062(10) 0.016(8) -0.017(8) -0.016(7)
C122 0.082(10) 0.044(9) 0.064(10) 0.014(8) -0.021(8) -0.032(7)
C123 0.120(12) 0.073(11) 0.086(12) 0.011(10) -0.042(10) -0.053(9)
C124 0.129(11) 0.074(10) 0.068(11) -0.010(9) -0.021(10) -0.050(9)
C125 0.121(12) 0.089(11) 0.058(11) 0.014(9) -0.017(9) -0.044(10)
C126 0.082(10) 0.054(9) 0.037(9) 0.007(8) -0.014(8) -0.023(8)
C131 0.074(10) 0.042(8) 0.061(9) -0.002(7) -0.041(8) -0.004(8)
C132 0.103(11) 0.040(9) 0.094(11) 0.034(8) -0.056(9) -0.022(8)
C133 0.137(13) 0.032(8) 0.107(11) 0.013(9) -0.038(11) -0.023(9)
C134 0.169(15) 0.059(11) 0.118(12) 0.022(10) -0.057(12) -0.014(11)
C135 0.122(13) 0.091(12) 0.111(12) 0.004(11) -0.058(10) 0.000(11)
C136 0.123(12) 0.054(10) 0.085(11) 0.011(9) -0.039(10) 0.007(9)
Ir2 0.0616(5) 0.0243(4) 0.0740(6) 0.0079(4) -0.0068(4) -0.0139(3)
Cl2 0.084(3) 0.023(2) 0.105(4) 0.007(2) -0.015(3) -0.0234(19)
S21 0.071(3) 0.025(2) 0.109(4) 0.017(2) -0.002(3) -0.0087(19)
S22 0.062(3) 0.041(2) 0.098(4) 0.008(2) -0.018(2) -0.023(2)
S23 0.084(3) 0.031(2) 0.109(4) 0.007(3) -0.014(3) -0.014(2)
P2 0.061(3) 0.033(2) 0.095(4) 0.013(3) -0.003(3) -0.008(2)
N41 0.042(7) 0.044(7) 0.083(8) 0.006(6) -0.019(6) -0.014(6)
N42 0.060(8) 0.055(8) 0.085(9) 0.007(7) -0.020(7) -0.026(7)
N51 0.046(7) 0.037(6) 0.088(8) 0.006(6) -0.007(6) -0.006(6)
N52 0.050(7) 0.026(6) 0.096(9) 0.007(6) -0.008(7) 0.012(6)
N61 0.059(7) 0.047(7) 0.033(7) 0.008(6) -0.006(6) 0.007(6)
N62 0.065(8) 0.072(9) 0.062(9) -0.007(8) -0.009(7) -0.001(7)
B2 0.056(9) 0.036(8) 0.091(10) 0.020(8) -0.018(8) -0.028(7)
C41 0.060(9) 0.050(8) 0.068(9) 0.012(8) -0.030(8) -0.021(7)
C42 0.063(10) 0.042(8) 0.112(11) 0.026(8) -0.017(9) -0.032(8)
C43 0.056(9) 0.054(9) 0.113(11) 0.011(9) -0.014(9) -0.020(8)
C44 0.059(10) 0.084(12) 0.097(12) 0.011(11) -0.037(10) 0.008(9)
C45 0.064(12) 0.070(12) 0.222(19) 0.035(13) -0.046(12) -0.013(10)
C46 0.102(13) 0.095(13) 0.053(12) 0.026(10) -0.020(10) -0.011(10)
C47 0.113(15) 0.100(15) 0.143(18) -0.018(14) -0.040(13) 0.017(12)
C51 0.039(8) 0.043(8) 0.084(9) -0.003(8) -0.028(7) -0.005(7)
C52 0.061(9) 0.016(7) 0.111(11) 0.007(8) 0.000(9) -0.009(7)
C53 0.045(9) 0.027(8) 0.102(10) 0.005(8) -0.018(8) -0.018(7)
C54 0.057(10) 0.055(10) 0.103(12) 0.001(10) -0.028(9) 0.000(8)
C55 0.088(13) 0.092(14) 0.147(16) 0.000(13) -0.048(12) -0.027(10)
C56 0.101(13) 0.041(10) 0.187(18) -0.010(12) -0.032(12) 0.000(9)
C57 0.085(13) 0.071(12) 0.126(16) -0.003(12) 0.005(12) -0.006(10)
C61 0.065(9) 0.061(9) 0.035(9) -0.008(8) 0.010(8) -0.016(7)
C62 0.076(9) 0.041(8) 0.065(10) 0.021(8) -0.011(9) -0.025(7)
C63 0.084(10) 0.071(10) 0.060(10) 0.012(9) -0.014(9) -0.018(8)
C64 0.065(11) 0.101(12) 0.058(11) -0.012(10) -0.020(9) -0.016(10)
C65 0.089(13) 0.170(18) 0.121(15) 0.039(13) -0.066(12) -0.080(12)
C66 0.123(15) 0.23(2) 0.090(15) 0.033(15) -0.042(12) -0.112(14)
C67 0.084(14) 0.136(17) 0.129(16) -0.069(14) 0.025(12) -0.041(12)
C211 0.057(9) 0.051(9) 0.082(10) 0.005(9) -0.006(8) -0.012(7)
C212 0.127(12) 0.090(12) 0.060(11) 0.033(10) -0.026(10) -0.006(10)
C213 0.122(13) 0.112(13) 0.113(13) 0.018(12) -0.012(11) 0.019(11)
C214 0.115(12) 0.096(12) 0.080(12) 0.019(11) 0.003(11) -0.009(10)
C215 0.101(12) 0.090(12) 0.092(12) 0.018(11) -0.027(11) 0.004(10)
C216 0.088(11) 0.068(11) 0.095(12) 0.016(10) -0.025(10) -0.030(9)
C221 0.074(10) 0.029(8) 0.070(10) 0.029(8) -0.001(8) 0.001(7)
C222 0.088(11) 0.055(9) 0.086(11) 0.026(9) 0.010(10) 0.001(9)
C223 0.108(13) 0.088(12) 0.109(13) 0.046(11) -0.007(11) 0.019(11)
C224 0.097(13) 0.081(12) 0.134(14) -0.003(11) 0.024(11) 0.017(10)
C225 0.107(12) 0.069(11) 0.101(12) 0.003(10) 0.013(11) 0.028(10)
C226 0.097(12) 0.042(9) 0.080(11) 0.006(9) 0.024(10) 0.002(9)
C231 0.104(12) 0.052(9) 0.109(12) -0.002(9) -0.012(10) -0.044(9)
C232 0.093(12) 0.078(11) 0.126(13) -0.010(11) 0.003(11) -0.034(10)
C233 0.106(13) 0.078(12) 0.162(14) -0.026(12) -0.036(11) -0.013(11)
C234 0.128(14) 0.107(13) 0.159(14) -0.028(13) -0.016(13) -0.058(12)
C235 0.160(15) 0.068(11) 0.144(14) -0.017(11) -0.008(13) -0.043(11)
C236 0.116(12) 0.067(10) 0.099(12) -0.003(10) -0.001(10) -0.053(9)

loop_
_geom_bond_atom_site_label_1
_geom_bond_atom_site_label_2
_geom_bond_distance
_geom_bond_site_symmetry_2
_geom_bond_publ_flag
Ir1 B1 2.152(17) . ?
Ir1 P1 2.304(4) . ?
Ir1 S11 2.389(3) . ?
Ir1 S12 2.392(4) . ?
Ir1 S13 2.403(4) . ?
Ir1 Cl1 2.623(3) . ?
S11 C11 1.756(13) . ?
S12 C21 1.723(14) . ?
S13 C31 1.677(16) . ?
P1 C111 1.835(13) . ?
P1 C131 1.856(12) . ?
P1 C121 1.863(12) . ?
N11 C11 1.334(14) . ?
N11 C12 1.402(14) . ?
N11 B1 1.645(18) . ?
N12 C13 1.360(14) . ?
N12 C11 1.380(14) . ?
N12 C14 1.543(16) . ?
N21 C22 1.357(14) . ?
N21 C21 1.363(15) . ?
N21 B1 1.592(19) . ?
N22 C23 1.376(15) . ?
N22 C21 1.381(15) . ?
N22 C24 1.471(16) . ?
N31 C32 1.342(16) . ?
N31 C31 1.354(16) . ?
N31 B1 1.53(2) . ?
N32 C31 1.369(16) . ?
N32 C33 1.381(16) . ?
N32 C34 1.530(18) . ?
C12 C13 1.404(16) . ?
C14 C16 1.529(18) . ?
C14 C17 1.550(18) . ?
C14 C15 1.555(17) . ?
C22 C23 1.326(15) . ?
C24 C27 1.525(19) . ?
C24 C26 1.531(19) . ?
C24 C25 1.55(2) . ?
C32 C33 1.364(17) . ?
C34 C36 1.517(19) . ?
C34 C37 1.521(19) . ?
C34 C35 1.65(2) . ?
C111 C112 1.399(12) . ?
C111 C116 1.435(12) . ?
C112 C113 1.416(12) . ?
C113 C114 1.384(12) . ?
C114 C115 1.384(13) . ?
C115 C116 1.398(12) . ?
C121 C126 1.400(11) . ?
C121 C122 1.416(11) . ?
C122 C123 1.394(12) . ?
C123 C124 1.386(12) . ?
C124 C125 1.400(12) . ?
C125 C126 1.423(12) . ?
C131 C136 1.409(12) . ?
C131 C132 1.420(12) . ?
C132 C133 1.407(12) . ?
C133 C134 1.396(13) . ?
C134 C135 1.390(13) . ?
C135 C136 1.425(13) . ?
Ir2 B2 2.171(14) . ?
Ir2 P2 2.282(5) . ?
Ir2 S22 2.368(4) . ?
Ir2 S23 2.377(5) . ?
Ir2 S21 2.382(4) . ?
Ir2 Cl2 2.623(3) . ?
S21 C41 1.815(14) . ?
S22 C51 1.777(13) . ?
S23 C61 1.756(15) . ?
P2 C221 1.827(13) . ?
P2 C231 1.855(13) . ?
P2 C211 1.916(14) . ?
N41 C41 1.378(15) . ?
N41 C42 1.426(15) . ?
N41 B2 1.549(18) . ?
N42 C41 1.342(15) . ?
N42 C43 1.425(16) . ?
N42 C44 1.492(17) . ?
N51 C52 1.359(14) . ?
N51 C51 1.368(14) . ?
N51 B2 1.619(19) . ?
N52 C51 1.352(15) . ?
N52 C53 1.382(14) . ?
N52 C54 1.490(16) . ?
N61 C61 1.329(15) . ?
N61 C62 1.393(15) . ?
N61 B2 1.58(2) . ?
N62 C61 1.298(15) . ?
N62 C64 1.432(18) . ?
N62 C63 1.482(17) . ?
C42 C43 1.321(16) . ?
C44 C47 1.52(2) . ?
C44 C45 1.534(19) . ?
C44 C46 1.537(18) . ?
C52 C53 1.317(15) . ?
C54 C56 1.548(18) . ?
C54 C57 1.563(18) . ?
C54 C55 1.575(19) . ?
C62 C63 1.298(17) . ?
C64 C65 1.467(18) . ?
C64 C67 1.53(2) . ?
C64 C66 1.60(2) . ?
C211 C212 1.380(12) . ?
C211 C216 1.408(12) . ?
C212 C213 1.398(13) . ?
C213 C214 1.409(13) . ?
C214 C215 1.385(13) . ?
C215 C216 1.425(12) . ?
C221 C226 1.409(12) . ?
C221 C222 1.456(12) . ?
C222 C223 1.402(12) . ?
C223 C224 1.385(13) . ?
C224 C225 1.393(14) . ?
C225 C226 1.421(12) . ?
C231 C232 1.415(13) . ?
C231 C236 1.425(13) . ?
C232 C233 1.410(13) . ?
C233 C234 1.402(14) . ?
C234 C235 1.400(14) . ?
C235 C236 1.418(13) . ?
